data_2012790
loop_
_publ_author_name
'Gerrard, Lee A.'
'Weller, Mark T.'

_publ_section_title
;
 Dabconium orthofluoroberyllate hemihydrate
;
_journal_issue 7
_journal_name_full 'Acta Crystallographica Section C'
_journal_page_first m407
_journal_page_last m408
_journal_paper_doi 10.1107/S0108270102009654
_journal_volume 58
_journal_year 2002
_chemical_formula_iupac '(C6 H14 N2) [Be F4], 0.5H2 O'
_chemical_formula_moiety 'C6 H14 N2 2+, Be F4 2-, 0.5H2 O'
_chemical_formula_sum 'C6 H15 Be F4 N2 O0.5'
_chemical_formula_weight 208.21
_chemical_name_systematic ?
_space_group_IT_number 60
_symmetry_cell_setting orthorhombic
_symmetry_space_group_name_Hall '-P 2n 2ab'
_symmetry_space_group_name_H-M 'P b c n'
_atom_sites_solution_hydrogens geom
_atom_sites_solution_primary direct
_atom_sites_solution_secondary difmap
_audit_creation_method SHELXL-97
_cell_angle_alpha 90.00
_cell_angle_beta 90.00
_cell_angle_gamma 90.00
_cell_formula_units_Z 8
_cell_length_a 19.523(4)
_cell_length_b 9.2726(19)
_cell_length_c 9.939(2)
_cell_measurement_reflns_used 14284
_cell_measurement_temperature 293(2)
_cell_measurement_theta_max 27.485
_cell_measurement_theta_min 2.910
_cell_volume 1799.2(6)
_computing_cell_refinement 'SCALEPACK (Otwinoski & Minor, 1997) and COLLECT (Hooft, 1998)'
_computing_data_collection 'COLLECT (Hooft, 1998)'
_computing_data_reduction 'COLLECT, DENZO and maXus (Mackay et al., 1998)'
_computing_molecular_graphics 'ATOMS (Dowty, 1999)'
_computing_publication_material 'WinGX (Farrugia, 1998)'
_computing_structure_refinement 'SHELXL97 (Sheldrick, 1997)'
_computing_structure_solution 'SHELXS97 (Sheldrick, 1997)'
_diffrn_ambient_temperature 120(2)
_diffrn_detector_area_resol_mean '9.091 pixels mm^1^'
_diffrn_measured_fraction_theta_full 0.991
_diffrn_measured_fraction_theta_max 0.991
_diffrn_measurement_device_type 'Nonius KappaCCD area-detector'
_diffrn_measurement_method '\f and \w scans to fill the Ewald sphere'
_diffrn_radiation_monochromator graphite
_diffrn_radiation_source 'Nonius FR591 rotating anode'
_diffrn_radiation_type MoK\a
_diffrn_radiation_wavelength 0.71073
_diffrn_reflns_av_R_equivalents 0.051
_diffrn_reflns_av_sigmaI/netI 0.026
_diffrn_reflns_limit_h_max 25
_diffrn_reflns_limit_h_min -24
_diffrn_reflns_limit_k_max 11
_diffrn_reflns_limit_k_min -12
_diffrn_reflns_limit_l_max 12
_diffrn_reflns_limit_l_min -12
_diffrn_reflns_number 14284
_diffrn_reflns_theta_full 27.46
_diffrn_reflns_theta_max 27.46
_diffrn_reflns_theta_min 3.18
_diffrn_standards_decay_% none
_exptl_absorpt_coefficient_mu 0.153
_exptl_absorpt_correction_type none
_exptl_crystal_colour colourless
_exptl_crystal_density_diffrn 1.537
_exptl_crystal_density_method 'not measured'
_exptl_crystal_description block
_exptl_crystal_F_000 872
_exptl_crystal_size_max 0.12
_exptl_crystal_size_mid 0.10
_exptl_crystal_size_min 0.10
_refine_diff_density_max 0.39
_refine_diff_density_min -0.40
_refine_ls_extinction_coef none
_refine_ls_extinction_method none
_refine_ls_goodness_of_fit_ref 1.07
_refine_ls_hydrogen_treatment mixed
_refine_ls_matrix_type full
_refine_ls_number_parameters 135
_refine_ls_number_reflns 2040
_refine_ls_number_restraints 0
_refine_ls_restrained_S_all 1.07
_refine_ls_R_factor_all 0.0479
_refine_ls_R_factor_gt 0.0432
_refine_ls_shift/su_max 0.001
_refine_ls_shift/su_mean 0.000
_refine_ls_structure_factor_coef Fsqd
_refine_ls_weighting_details 'calc w = 1/[\s^2^(Fo^2^)+(0.051P)^2^+1.245P] where P = (Fo^2^+2Fc^2^)/3'
_refine_ls_weighting_scheme calc
_refine_ls_wR_factor_gt 0.113
_refine_ls_wR_factor_ref 0.117
_reflns_number_gt 1814
_reflns_number_total 2041
_reflns_threshold_expression I>2\s(I)
_cod_data_source_file bm1497.cif
_cod_data_source_block I
_cod_depositor_comments
;
The following automatic conversions were performed:
'_symmetry_cell_setting' value 'Orthorhombic' changed to 'orthorhombic'
according to '/home/saulius/struct/CIF-dictionaries/cif_core.dic'
dictionary named 'cif_core.dic' version 2.4.1 from 2010-06-29.

Automatic conversion script
Id: cif_fix_enum 1527 2010-12-29 10:47:43Z saulius 

The following automatic conversions were performed:

'_symmetry_cell_setting' value 'Orthorhombic' changed to
'orthorhombic' according to
/home/saulius/struct/CIF-dictionaries/cif_core.dic dictionary named
'cif_core.dic' version 2.4.1 from 2010-06-29.

Automatic conversion script
Id: cif_fix_values 1715 2011-07-08 13:25:40Z adriana 
;
_cod_original_cell_volume 1799.3(6)
_cod_original_formula_sum 'C6 H15 Be F4 N2 O0.50'
_cod_database_code 2012790
_cod_database_fobs_code 2012790

loop_
_symmetry_equiv_pos_as_xyz
'x, y, z'
'-x+1/2, -y+1/2, z+1/2'
'-x, y, -z+1/2'
'x+1/2, -y+1/2, -z'
'-x, -y, -z'
'x-1/2, y-1/2, -z-1/2'
'x, -y, z-1/2'
'-x-1/2, y-1/2, z'

loop_
_atom_site_label
_atom_site_fract_x
_atom_site_fract_y
_atom_site_fract_z
_atom_site_U_iso_or_equiv
_atom_site_adp_type
_atom_site_calc_flag
_atom_site_refinement_flags
_atom_site_occupancy
_atom_site_disorder_assembly
_atom_site_disorder_group
_atom_site_type_symbol
Be1 0.12801(9) 0.2660(2) 0.97524(19) 0.0226(4) Uani d . 1 . . Be
F1 0.16538(5) 0.16332(9) 0.87368(10) 0.0277(2) Uani d . 1 . . F
F2 0.07625(5) 0.36227(10) 0.89402(10) 0.0315(3) Uani d . 1 . . F
F3 0.09067(5) 0.17170(10) 1.07715(10) 0.0293(2) Uani d . 1 . . F
F4 0.17983(5) 0.37152(9) 1.03947(9) 0.0274(2) Uani d . 1 . . F
N1 0.36198(6) 0.39678(13) 0.93155(13) 0.0224(3) Uani d . 1 . . N
H1 0.3573(10) 0.493(3) 0.922(2) 0.040(5) Uiso d . 1 . . H
N2 0.37643(8) 0.13232(15) 0.95264(16) 0.0341(4) Uani d . 1 . . N
H2 0.3807(13) 0.037(3) 0.957(3) 0.063(8) Uiso d . 1 . . H
C1 0.31404(8) 0.32307(16) 0.83630(15) 0.0243(3) Uani d . 1 . . C
H1A 0.3241 0.3530 0.7427 0.029 Uiso calc R 1 . . H
H1B 0.2662 0.3501 0.8573 0.029 Uiso calc R 1 . . H
C2 0.32331(8) 0.16037(16) 0.85081(17) 0.0280(3) Uani d . 1 . . C
H2A 0.2796 0.1154 0.8787 0.034 Uiso calc R 1 . . H
H2B 0.3372 0.1181 0.7635 0.034 Uiso calc R 1 . . H
C3 0.34629(9) 0.35374(19) 1.07268(16) 0.0301(4) Uani d . 1 . . C
H3A 0.2987 0.3809 1.0958 0.036 Uiso calc R 1 . . H
H3B 0.3777 0.4035 1.1357 0.036 Uiso calc R 1 . . H
C4 0.35522(19) 0.1922(2) 1.0840(2) 0.0738(10) Uani d . 1 . . C
H4A 0.3904 0.1700 1.1527 0.089 Uiso calc R 1 . . H
H4B 0.3115 0.1475 1.1126 0.089 Uiso calc R 1 . . H
C5 0.43452(8) 0.35848(18) 0.89909(18) 0.0291(4) Uani d . 1 . . C
H5A 0.4660 0.4065 0.9630 0.035 Uiso calc R 1 . . H
H5B 0.4461 0.3910 0.8070 0.035 Uiso calc R 1 . . H
C6 0.44201(10) 0.1979(2) 0.9093(3) 0.0688(9) Uani d . 1 . . C
H6A 0.4555 0.1581 0.8208 0.083 Uiso calc R 1 . . H
H6B 0.4784 0.1740 0.9750 0.083 Uiso calc R 1 . . H
O1 0.0000 0.16025(18) 0.7500 0.0318(4) Uani d S 1 . . O
H7 0.0216(13) 0.218(2) 0.796(3) 0.053(7) Uiso d . 1 . . H

loop_
_atom_site_aniso_label
_atom_site_aniso_U_11
_atom_site_aniso_U_22
_atom_site_aniso_U_33
_atom_site_aniso_U_12
_atom_site_aniso_U_13
_atom_site_aniso_U_23
Be1 0.0232(9) 0.0193(8) 0.0254(9) -0.0002(7) 0.0010(7) 0.0002(7)
F1 0.0308(5) 0.0212(4) 0.0311(5) -0.0013(4) 0.0059(4) -0.0019(4)
F2 0.0317(5) 0.0235(5) 0.0391(6) 0.0022(4) -0.0093(4) 0.0015(4)
F3 0.0280(5) 0.0293(5) 0.0306(5) -0.0041(4) 0.0032(4) 0.0032(4)
F4 0.0286(5) 0.0241(5) 0.0295(5) -0.0035(3) -0.0024(4) -0.0017(4)
N1 0.0219(6) 0.0186(6) 0.0266(6) 0.0004(5) -0.0007(5) -0.0003(5)
N2 0.0431(9) 0.0180(6) 0.0411(8) -0.0017(6) -0.0199(7) 0.0009(6)
C1 0.0231(7) 0.0238(7) 0.0260(7) 0.0009(5) -0.0030(6) 0.0006(6)
C2 0.0289(8) 0.0237(7) 0.0313(8) -0.0006(6) -0.0088(6) -0.0020(6)
C3 0.0317(8) 0.0359(8) 0.0227(7) -0.0010(7) 0.0019(6) -0.0028(6)
C4 0.165(3) 0.0324(10) 0.0237(9) -0.0399(15) -0.0110(13) 0.0032(8)
C5 0.0192(7) 0.0322(8) 0.0360(9) -0.0012(6) 0.0019(6) 0.0018(6)
C6 0.0215(9) 0.0307(10) 0.154(3) 0.0044(7) -0.0109(12) -0.0290(13)
O1 0.0302(8) 0.0282(8) 0.0369(9) 0.000 -0.0060(7) 0.000

loop_
_atom_type_symbol
_atom_type_description
_atom_type_scat_dispersion_real
_atom_type_scat_dispersion_imag
_atom_type_scat_source
C C 0.0033 0.0016 'International Tables Vol C Tables 4.2.6.8 and 6.1.1.4'
H H 0.0000 0.0000 'International Tables Vol C Tables 4.2.6.8 and 6.1.1.4'
Be Be 0.0005 0.0002 'International Tables Vol C Tables 4.2.6.8 and 6.1.1.4'
N N 0.0061 0.0033 'International Tables Vol C Tables 4.2.6.8 and 6.1.1.4'
F F 0.0171 0.0103 'International Tables Vol C Tables 4.2.6.8 and 6.1.1.4'
O O 0.0106 0.0060 'International Tables Vol C Tables 4.2.6.8 and 6.1.1.4'

loop_
_geom_angle_atom_site_label_1
_geom_angle_atom_site_label_2
_geom_angle_atom_site_label_3
_geom_angle
_geom_angle_publ_flag
F1 Be1 F2 108.27(13) y
F1 Be1 F3 107.60(12) y
F1 Be1 F4 110.24(12) y
F2 Be1 F3 111.08(12) y
F2 Be1 F4 105.86(12) y
F3 Be1 F4 113.69(13) y
C3 N1 C5 109.52(12) ?
C3 N1 C1 110.16(12) ?
C5 N1 C1 110.33(12) ?
C3 N1 H1 110.4(14) ?
C5 N1 H1 107.9(13) ?
C1 N1 H1 108.5(14) ?
C2 N2 C4 110.09(18) ?
C2 N2 C6 109.65(17) ?
C4 N2 C6 110.18(18) ?
C2 N2 H2 106.0(17) ?
C4 N2 H2 110.8(18) ?
C6 N2 H2 110.0(17) ?
N1 C1 C2 108.51(12) ?
N1 C1 H1A 110.0 ?
C2 C1 H1A 110.0 ?
N1 C1 H1B 110.0 ?
C2 C1 H1B 110.0 ?
H1A C1 H1B 108.4 ?
N2 C2 C1 108.85(12) ?
N2 C2 H2A 109.9 ?
C1 C2 H2A 109.9 ?
N2 C2 H2B 109.9 ?
C1 C2 H2B 109.9 ?
H2A C2 H2B 108.3 ?
N1 C3 C4 108.16(14) ?
N1 C3 H3A 110.1 ?
C4 C3 H3A 110.1 ?
N1 C3 H3B 110.1 ?
C4 C3 H3B 110.1 ?
H3A C3 H3B 108.4 ?
N2 C4 C3 109.80(15) ?
N2 C4 H4A 109.7 ?
C3 C4 H4A 109.7 ?
N2 C4 H4B 109.7 ?
C3 C4 H4B 109.7 ?
H4A C4 H4B 108.2 ?
N1 C5 C6 108.28(14) ?
N1 C5 H5A 110.0 ?
C6 C5 H5A 110.0 ?
N1 C5 H5B 110.0 ?
C6 C5 H5B 110.0 ?
H5A C5 H5B 108.4 ?
N2 C6 C5 110.05(15) ?
N2 C6 H6A 109.7 ?
C5 C6 H6A 109.7 ?
N2 C6 H6B 109.7 ?
C5 C6 H6B 109.7 ?
H6A C6 H6B 108.2 ?

loop_
_geom_bond_atom_site_label_1
_geom_bond_atom_site_label_2
_geom_bond_site_symmetry_2
_geom_bond_distance
_geom_bond_publ_flag
Be1 F1 . 1.567(2) y
Be1 F2 . 1.572(2) y
Be1 F3 . 1.524(2) y
Be1 F4 . 1.546(2) y
N1 C3 . 1.490(2) ?
N1 C5 . 1.4953(19) ?
N1 C1 . 1.4964(19) ?
N1 H1 . 0.90(2) ?
N2 C2 . 1.472(2) ?
N2 C4 . 1.478(3) ?
N2 C6 . 1.481(3) ?
N2 H2 . 0.89(3) ?
C1 C2 . 1.526(2) ?
C1 H1A . 0.9900 ?
C1 H1B . 0.9900 ?
C2 H2A . 0.9900 ?
C2 H2B . 0.9900 ?
C3 C4 . 1.512(3) ?
C3 H3A . 0.9900 ?
C3 H3B . 0.9900 ?
C4 H4A . 0.9900 ?
C4 H4B . 0.9900 ?
C5 C6 . 1.500(3) ?
C5 H5A . 0.9900 ?
C5 H5B . 0.9900 ?
C6 H6A . 0.9900 ?
C6 H6B . 0.9900 ?
O1 H7 . 0.82(2) ?

loop_
_geom_hbond_atom_site_label_D
_geom_hbond_atom_site_label_H
_geom_hbond_atom_site_label_A
_geom_hbond_site_symmetry_A
_geom_hbond_distance_DH
_geom_hbond_distance_HA
_geom_hbond_distance_DA
_geom_hbond_angle_DHA
N1 H1 F1 8_665 0.90(2) 1.71(2) 2.5932(16) 166(2)
N1 H1 F3 8_665 0.90(2) 2.48(2) 3.0737(17) 123(2)
N2 H2 F2 8_655 0.89(3) 1.93(3) 2.7320(18) 149(2)
N2 H2 F4 8_655 0.89(3) 2.10(3) 2.7927(18) 134(2)
O1 H7 F2 . 0.82(2) 1.97(2) 2.7881(15) 176(3)

loop_
_geom_torsion_atom_site_label_1
_geom_torsion_atom_site_label_2
_geom_torsion_atom_site_label_3
_geom_torsion_atom_site_label_4
_geom_torsion
C3 N1 C1 C2 -60.47(16)
C5 N1 C1 C2 60.56(16)
C4 N2 C2 C1 60.91(18)
C6 N2 C2 C1 -60.47(18)
N1 C1 C2 N2 -0.38(18)
C5 N1 C3 C4 -61.1(2)
C1 N1 C3 C4 60.4(2)
C2 N2 C4 C3 -61.3(3)
C6 N2 C4 C3 59.7(3)
N1 C3 C4 N2 0.1(3)
C3 N1 C5 C6 62.4(2)
C1 N1 C5 C6 -59.0(2)
C2 N2 C6 C5 62.7(2)
C4 N2 C6 C5 -58.6(3)
N1 C5 C6 N2 -2.1(3)
